data_4085784
loop_
_publ_author_name
'Levine, Daniel S.'
'Tilley, T. Don'
'Andersen, Richard A.'

_publ_section_title
;
 C--H Bond Activations by Monoanionic, PNP-Supported Scandium Dialkyl
 Complexes
;
_journal_issue 19
_journal_name_full Organometallics
_journal_page_first 4647
_journal_paper_doi 10.1021/acs.organomet.5b00213
_journal_volume 34
_journal_year 2015
_chemical_formula_sum 'C23 H49 O2 Sc'
_chemical_formula_weight 402.58
_chemical_name_common ScNp3(thf)2
_chemical_name_systematic
; 
 ? 
;
_space_group_crystal_system monoclinic
_space_group_IT_number 14
_space_group_name_Hall '-P 2yn'
_space_group_name_H-M_alt 'P 1 21/n 1'
_symmetry_space_group_name_Hall '-P 2yn'
_symmetry_space_group_name_H-M 'P 1 21/n 1'
_atom_sites_solution_hydrogens geom
_atom_sites_solution_primary iterative
_atom_sites_solution_secondary difmap
_audit_creation_method SHELXL-2014
_cell_angle_alpha 90
_cell_angle_beta 93.760(2)
_cell_angle_gamma 90
_cell_formula_units_Z 4
_cell_length_a 10.0932(5)
_cell_length_b 17.2222(8)
_cell_length_c 14.5726(6)
_cell_measurement_reflns_used 9288
_cell_measurement_temperature 100(2)
_cell_measurement_theta_max 25.36
_cell_measurement_theta_min 2.34
_cell_volume 2527.7(2)
_computing_cell_refinement 'Bruker SAINT'
_computing_data_collection 'Bruker APEX2'
_computing_data_reduction 'Bruker SAINT'
_computing_molecular_graphics ORTEP-32
_computing_publication_material WinGX
_computing_structure_refinement 'SHELXL-2014 (Sheldrick, 2014)'
_computing_structure_solution 'SHELXS-97 (Sheldrick 2008)'
_diffrn_ambient_temperature 100(2)
_diffrn_detector_area_resol_mean 8.366
_diffrn_measured_fraction_theta_full 1.000
_diffrn_measured_fraction_theta_max 0.997
_diffrn_measurement_device_type 'Bruker APEX-II CCD'
_diffrn_measurement_method 'phi and omega scans'
_diffrn_radiation_type MoK\a
_diffrn_radiation_wavelength 0.71073
_diffrn_reflns_av_R_equivalents 0.0455
_diffrn_reflns_av_unetI/netI 0.0292
_diffrn_reflns_laue_measured_fraction_full 1.000
_diffrn_reflns_laue_measured_fraction_max 0.997
_diffrn_reflns_limit_h_max 12
_diffrn_reflns_limit_h_min -12
_diffrn_reflns_limit_k_max 20
_diffrn_reflns_limit_k_min -20
_diffrn_reflns_limit_l_max 17
_diffrn_reflns_limit_l_min -17
_diffrn_reflns_number 36715
_diffrn_reflns_point_group_measured_fraction_full 1.000
_diffrn_reflns_point_group_measured_fraction_max 0.997
_diffrn_reflns_theta_full 25.000
_diffrn_reflns_theta_max 25.400
_diffrn_reflns_theta_min 1.833
_diffrn_source 'microfocus sealed tube'
_exptl_absorpt_coefficient_mu 0.304
_exptl_absorpt_correction_T_max 0.7452
_exptl_absorpt_correction_T_min 0.6739
_exptl_absorpt_correction_type multi-scan
_exptl_absorpt_process_details SADABS
_exptl_crystal_colour colourless
_exptl_crystal_density_diffrn 1.058
_exptl_crystal_description needle
_exptl_crystal_F_000 896
_exptl_crystal_size_max 0.10
_exptl_crystal_size_mid 0.10
_exptl_crystal_size_min 0.05
_refine_diff_density_max 0.274
_refine_diff_density_min -0.282
_refine_diff_density_rms 0.047
_refine_ls_extinction_method none
_refine_ls_goodness_of_fit_ref 1.057
_refine_ls_hydrogen_treatment constr
_refine_ls_matrix_type full
_refine_ls_number_parameters 244
_refine_ls_number_reflns 4637
_refine_ls_number_restraints 0
_refine_ls_restrained_S_all 1.057
_refine_ls_R_factor_all 0.0466
_refine_ls_R_factor_gt 0.0358
_refine_ls_shift/su_max 0.001
_refine_ls_shift/su_mean 0.000
_refine_ls_structure_factor_coef Fsqd
_refine_ls_weighting_details 'w=1/[\s^2^(Fo^2^)+(0.0329P)^2^+1.8215P] where P=(Fo^2^+2Fc^2^)/3'
_refine_ls_weighting_scheme calc
_refine_ls_wR_factor_gt 0.0838
_refine_ls_wR_factor_ref 0.0899
_reflns_Friedel_coverage 0.000
_reflns_number_gt 3856
_reflns_number_total 4637
_reflns_threshold_expression 'I > 2\s(I)'
_cod_data_source_file om5b00213_si_002.cif
_cod_data_source_block shelx
_cod_depositor_comments 'Adding full bibliography for 4085784--4085792.cif.'
_cod_database_code 4085784
_shelx_space_group_comment
; 
The symmetry employed for this shelxl refinement is uniquely defined 
by the following loop, which should always be used as a source of 
symmetry information in preference to the above space-group names. 
They are only intended as comments. 
;
_shelxl_version_number 2014-3

loop_
_space_group_symop_operation_xyz
'x, y, z'
'-x+1/2, y+1/2, -z+1/2'
'-x, -y, -z'
'x-1/2, -y-1/2, z-1/2'

loop_
_atom_site_label
_atom_site_type_symbol
_atom_site_fract_x
_atom_site_fract_y
_atom_site_fract_z
_atom_site_U_iso_or_equiv
_atom_site_adp_type
_atom_site_occupancy
_atom_site_site_symmetry_order
_atom_site_calc_flag
_atom_site_refinement_flags_posn
_atom_site_refinement_flags_adp
C1 C 0.42774(16) 0.09067(10) 0.29939(11) 0.0144(4) Uani 1 1 d . .
H1A H 0.3476 0.0598 0.3103 0.017 Uiso 1 1 calc R U
H1B H 0.4486 0.1204 0.3567 0.017 Uiso 1 1 calc R U
C2 C 0.56047(16) -0.09534(10) 0.39384(11) 0.0149(4) Uani 1 1 d . .
H2A H 0.5763 -0.0720 0.4557 0.018 Uiso 1 1 calc R U
H2B H 0.4641 -0.1065 0.3867 0.018 Uiso 1 1 calc R U
C3 C 0.88948(18) -0.00106(11) 0.18215(14) 0.0250(4) Uani 1 1 d . .
C4 C 0.62787(17) -0.17574(10) 0.40098(11) 0.0166(4) Uani 1 1 d . .
C5 C 0.63046(19) -0.21294(10) 0.30560(12) 0.0212(4) Uani 1 1 d . .
H5A H 0.6820 -0.1801 0.2661 0.032 Uiso 1 1 calc R U
H5B H 0.5395 -0.2181 0.2784 0.032 Uiso 1 1 calc R U
H5C H 0.6716 -0.2644 0.3113 0.032 Uiso 1 1 calc R U
C6 C 0.74562(16) 0.02732(10) 0.19005(12) 0.0170(4) Uani 1 1 d . .
H6A H 0.6998 0.0133 0.1302 0.020 Uiso 1 1 calc R U
H6B H 0.7529 0.0846 0.1895 0.020 Uiso 1 1 calc R U
C7 C 0.28308(18) -0.11359(11) 0.10317(13) 0.0236(4) Uani 1 1 d . .
H7A H 0.2517 -0.0679 0.0667 0.028 Uiso 1 1 calc R U
H7B H 0.2098 -0.1516 0.1055 0.028 Uiso 1 1 calc R U
C8 C 0.33662(16) -0.09047(11) 0.19838(12) 0.0191(4) Uani 1 1 d . .
H8A H 0.2840 -0.0473 0.2223 0.023 Uiso 1 1 calc R U
H8B H 0.3342 -0.1350 0.2413 0.023 Uiso 1 1 calc R U
C9 C 0.35639(19) 0.11407(11) 0.13262(12) 0.0230(4) Uani 1 1 d . .
H9A H 0.3256 0.1534 0.0875 0.035 Uiso 1 1 calc R U
H9B H 0.2887 0.0735 0.1358 0.035 Uiso 1 1 calc R U
H9C H 0.4392 0.0910 0.1140 0.035 Uiso 1 1 calc R U
C10 C 0.51486(18) -0.09573(11) 0.10025(11) 0.0201(4) Uani 1 1 d . .
H10A H 0.5999 -0.1242 0.1094 0.024 Uiso 1 1 calc R U
H10B H 0.5263 -0.0527 0.0565 0.024 Uiso 1 1 calc R U
C11 C 0.40480(19) -0.14984(11) 0.06444(12) 0.0235(4) Uani 1 1 d . .
H11A H 0.4196 -0.2034 0.0876 0.028 Uiso 1 1 calc R U
H11B H 0.3968 -0.1507 -0.0036 0.028 Uiso 1 1 calc R U
C12 C 0.38071(17) 0.15200(10) 0.22718(12) 0.0164(4) Uani 1 1 d . .
C13 C 0.5555(2) -0.23186(10) 0.46275(12) 0.0233(4) Uani 1 1 d . .
H13A H 0.4637 -0.2387 0.4379 0.035 Uiso 1 1 calc R U
H13B H 0.5559 -0.2105 0.5251 0.035 Uiso 1 1 calc R U
H13C H 0.6009 -0.2822 0.4646 0.035 Uiso 1 1 calc R U
C14 C 0.96427(17) 0.04836(11) 0.11611(12) 0.0222(4) Uani 1 1 d . .
H14A H 0.9700 0.1019 0.1388 0.033 Uiso 1 1 calc R U
H14B H 0.9171 0.0476 0.0552 0.033 Uiso 1 1 calc R U
H14C H 1.0540 0.0275 0.1118 0.033 Uiso 1 1 calc R U
C15 C 0.77341(19) 0.04280(11) 0.49126(12) 0.0241(4) Uani 1 1 d . .
H15A H 0.8455 0.0050 0.4829 0.029 Uiso 1 1 calc R U
H15B H 0.7054 0.0179 0.5274 0.029 Uiso 1 1 calc R U
C16 C 0.74321(19) 0.15123(10) 0.39182(13) 0.0245(4) Uani 1 1 d . .
H16A H 0.6643 0.1829 0.4035 0.029 Uiso 1 1 calc R U
H16B H 0.7696 0.1624 0.3289 0.029 Uiso 1 1 calc R U
C17 C 0.2510(2) 0.19078(12) 0.25218(14) 0.0287(5) Uani 1 1 d . .
H17A H 0.2645 0.2157 0.3125 0.043 Uiso 1 1 calc R U
H17B H 0.1811 0.1514 0.2543 0.043 Uiso 1 1 calc R U
H17C H 0.2246 0.2299 0.2057 0.043 Uiso 1 1 calc R U
C18 C 0.77120(18) -0.16641(11) 0.44149(13) 0.0262(4) Uani 1 1 d . .
H18A H 0.8148 -0.2173 0.4447 0.039 Uiso 1 1 calc R U
H18B H 0.7707 -0.1443 0.5034 0.039 Uiso 1 1 calc R U
H18C H 0.8197 -0.1317 0.4022 0.039 Uiso 1 1 calc R U
C19 C 0.4867(2) 0.21488(11) 0.22027(14) 0.0292(5) Uani 1 1 d . .
H19A H 0.5692 0.1912 0.2020 0.044 Uiso 1 1 calc R U
H19B H 0.5028 0.2403 0.2801 0.044 Uiso 1 1 calc R U
H19C H 0.4560 0.2535 0.1742 0.044 Uiso 1 1 calc R U
C20 C 0.8553(2) 0.16855(12) 0.46169(14) 0.0315(5) Uani 1 1 d . .
H20A H 0.8538 0.2235 0.4814 0.038 Uiso 1 1 calc R U
H20B H 0.9423 0.1570 0.4371 0.038 Uiso 1 1 calc R U
C21 C 0.8278(2) 0.11492(12) 0.53968(14) 0.0317(5) Uani 1 1 d . .
H21A H 0.7618 0.1378 0.5792 0.038 Uiso 1 1 calc R U
H21B H 0.9101 0.1032 0.5778 0.038 Uiso 1 1 calc R U
C22 C 0.9649(2) 0.00319(19) 0.27610(16) 0.0624(9) Uani 1 1 d . .
H22A H 1.0568 -0.0137 0.2707 0.094 Uiso 1 1 calc R U
H22B H 0.9221 -0.0308 0.3193 0.094 Uiso 1 1 calc R U
H22C H 0.9643 0.0568 0.2987 0.094 Uiso 1 1 calc R U
C23 C 0.8875(3) -0.08452(13) 0.1450(3) 0.0716(10) Uani 1 1 d . .
H23A H 0.8387 -0.0859 0.0846 0.107 Uiso 1 1 calc R U
H23B H 0.8439 -0.1186 0.1876 0.107 Uiso 1 1 calc R U
H23C H 0.9788 -0.1023 0.1390 0.107 Uiso 1 1 calc R U
O1 O 0.47325(11) -0.06605(7) 0.18761(7) 0.0148(3) Uani 1 1 d . .
O2 O 0.71476(11) 0.06870(7) 0.40232(8) 0.0180(3) Uani 1 1 d . .
Sc1 Sc 0.59306(3) 0.00282(2) 0.29407(2) 0.01081(10) Uani 1 1 d . .

loop_
_atom_site_aniso_label
_atom_site_aniso_U_11
_atom_site_aniso_U_22
_atom_site_aniso_U_33
_atom_site_aniso_U_23
_atom_site_aniso_U_13
_atom_site_aniso_U_12
C1 0.0143(8) 0.0133(9) 0.0155(8) -0.0018(7) 0.0001(7) 0.0001(7)
C2 0.0156(8) 0.0132(9) 0.0157(8) -0.0003(7) -0.0006(7) 0.0003(7)
C3 0.0161(9) 0.0240(10) 0.0360(11) 0.0105(8) 0.0102(8) 0.0046(8)
C4 0.0212(9) 0.0121(9) 0.0164(8) 0.0027(7) 0.0005(7) 0.0014(7)
C5 0.0272(10) 0.0166(10) 0.0202(9) 0.0027(7) 0.0043(8) 0.0058(8)
C6 0.0144(9) 0.0158(9) 0.0210(9) 0.0000(7) 0.0024(7) -0.0006(7)
C7 0.0211(10) 0.0206(10) 0.0282(10) -0.0044(8) -0.0062(8) -0.0022(8)
C8 0.0133(9) 0.0198(10) 0.0242(9) -0.0059(7) 0.0012(7) -0.0030(7)
C9 0.0283(10) 0.0210(10) 0.0191(9) 0.0033(8) -0.0031(8) 0.0025(8)
C10 0.0255(10) 0.0216(10) 0.0137(8) -0.0056(7) 0.0043(7) -0.0027(8)
C11 0.0297(10) 0.0210(10) 0.0198(9) -0.0069(8) 0.0014(8) -0.0052(8)
C12 0.0161(9) 0.0123(9) 0.0204(8) 0.0000(7) -0.0020(7) 0.0023(7)
C13 0.0381(11) 0.0133(9) 0.0188(9) 0.0019(7) 0.0044(8) -0.0003(8)
C14 0.0158(9) 0.0293(11) 0.0219(9) 0.0027(8) 0.0046(7) -0.0008(8)
C15 0.0281(10) 0.0225(10) 0.0201(9) 0.0038(8) -0.0099(8) -0.0029(8)
C16 0.0311(11) 0.0157(10) 0.0258(9) 0.0020(8) -0.0052(8) -0.0063(8)
C17 0.0275(10) 0.0246(11) 0.0335(10) -0.0024(9) -0.0027(8) 0.0128(8)
C18 0.0228(10) 0.0205(10) 0.0342(11) 0.0035(8) -0.0066(8) 0.0051(8)
C19 0.0292(11) 0.0175(10) 0.0394(11) 0.0105(9) -0.0093(9) -0.0044(8)
C20 0.0351(12) 0.0252(11) 0.0331(11) -0.0022(9) -0.0074(9) -0.0115(9)
C21 0.0340(11) 0.0307(12) 0.0283(10) 0.0015(9) -0.0129(9) -0.0094(9)
C22 0.0180(11) 0.132(3) 0.0383(13) 0.0483(15) 0.0090(10) 0.0231(14)
C23 0.0401(14) 0.0214(13) 0.160(3) 0.0043(16) 0.0600(18) 0.0057(11)
O1 0.0138(6) 0.0165(6) 0.0141(6) -0.0035(5) 0.0010(5) -0.0018(5)
O2 0.0204(6) 0.0143(6) 0.0183(6) 0.0028(5) -0.0059(5) -0.0030(5)
Sc1 0.01001(16) 0.00971(17) 0.01265(16) 0.00041(12) 0.00021(11) 0.00043(12)

loop_
_atom_type_symbol
_atom_type_description
_atom_type_scat_dispersion_real
_atom_type_scat_dispersion_imag
_atom_type_scat_source
C C 0.0033 0.0016 'International Tables Vol C Tables 4.2.6.8 and 6.1.1.4'
H H 0.0000 0.0000 'International Tables Vol C Tables 4.2.6.8 and 6.1.1.4'
O O 0.0106 0.0060 'International Tables Vol C Tables 4.2.6.8 and 6.1.1.4'
Sc Sc 0.2519 0.3716 'International Tables Vol C Tables 4.2.6.8 and 6.1.1.4'

loop_
_geom_angle_atom_site_label_1
_geom_angle_atom_site_label_2
_geom_angle_atom_site_label_3
_geom_angle
C12 C1 Sc1 129.06(11)
C12 C1 H1A 105.0
Sc1 C1 H1A 105.0
C12 C1 H1B 105.0
Sc1 C1 H1B 105.0
H1A C1 H1B 105.9
C4 C2 Sc1 129.07(11)
C4 C2 H2A 105.0
Sc1 C2 H2A 105.0
C4 C2 H2B 105.0
Sc1 C2 H2B 105.0
H2A C2 H2B 105.9
C14 C3 C22 107.57(17)
C14 C3 C23 107.21(17)
C22 C3 C23 110.9(2)
C14 C3 C6 112.21(15)
C22 C3 C6 109.55(16)
C23 C3 C6 109.42(17)
C5 C4 C18 108.72(15)
C5 C4 C13 107.78(14)
C18 C4 C13 108.21(14)
C5 C4 C2 110.34(13)
C18 C4 C2 109.40(14)
C13 C4 C2 112.29(14)
C4 C5 H5A 109.5
C4 C5 H5B 109.5
H5A C5 H5B 109.5
C4 C5 H5C 109.5
H5A C5 H5C 109.5
H5B C5 H5C 109.5
C3 C6 Sc1 132.34(12)
C3 C6 H6A 104.2
Sc1 C6 H6A 104.2
C3 C6 H6B 104.2
Sc1 C6 H6B 104.2
H6A C6 H6B 105.5
C8 C7 C11 101.56(14)
C8 C7 H7A 111.5
C11 C7 H7A 111.5
C8 C7 H7B 111.5
C11 C7 H7B 111.5
H7A C7 H7B 109.3
O1 C8 C7 105.13(13)
O1 C8 H8A 110.7
C7 C8 H8A 110.7
O1 C8 H8B 110.7
C7 C8 H8B 110.7
H8A C8 H8B 108.8
C12 C9 H9A 109.5
C12 C9 H9B 109.5
H9A C9 H9B 109.5
C12 C9 H9C 109.5
H9A C9 H9C 109.5
H9B C9 H9C 109.5
O1 C10 C11 105.63(14)
O1 C10 H10A 110.6
C11 C10 H10A 110.6
O1 C10 H10B 110.6
C11 C10 H10B 110.6
H10A C10 H10B 108.7
C10 C11 C7 102.22(14)
C10 C11 H11A 111.3
C7 C11 H11A 111.3
C10 C11 H11B 111.3
C7 C11 H11B 111.3
H11A C11 H11B 109.2
C9 C12 C19 108.32(15)
C9 C12 C17 108.10(14)
C19 C12 C17 108.58(15)
C9 C12 C1 110.23(14)
C19 C12 C1 110.12(14)
C17 C12 C1 111.41(14)
C4 C13 H13A 109.5
C4 C13 H13B 109.5
H13A C13 H13B 109.5
C4 C13 H13C 109.5
H13A C13 H13C 109.5
H13B C13 H13C 109.5
C3 C14 H14A 109.5
C3 C14 H14B 109.5
H14A C14 H14B 109.5
C3 C14 H14C 109.5
H14A C14 H14C 109.5
H14B C14 H14C 109.5
O2 C15 C21 106.07(14)
O2 C15 H15A 110.5
C21 C15 H15A 110.5
O2 C15 H15B 110.5
C21 C15 H15B 110.5
H15A C15 H15B 108.7
O2 C16 C20 105.49(15)
O2 C16 H16A 110.6
C20 C16 H16A 110.6
O2 C16 H16B 110.6
C20 C16 H16B 110.6
H16A C16 H16B 108.8
C12 C17 H17A 109.5
C12 C17 H17B 109.5
H17A C17 H17B 109.5
C12 C17 H17C 109.5
H17A C17 H17C 109.5
H17B C17 H17C 109.5
C4 C18 H18A 109.5
C4 C18 H18B 109.5
H18A C18 H18B 109.5
C4 C18 H18C 109.5
H18A C18 H18C 109.5
H18B C18 H18C 109.5
C12 C19 H19A 109.5
C12 C19 H19B 109.5
H19A C19 H19B 109.5
C12 C19 H19C 109.5
H19A C19 H19C 109.5
H19B C19 H19C 109.5
C16 C20 C21 102.84(16)
C16 C20 H20A 111.2
C21 C20 H20A 111.2
C16 C20 H20B 111.2
C21 C20 H20B 111.2
H20A C20 H20B 109.1
C20 C21 C15 103.35(15)
C20 C21 H21A 111.1
C15 C21 H21A 111.1
C20 C21 H21B 111.1
C15 C21 H21B 111.1
H21A C21 H21B 109.1
C3 C22 H22A 109.5
C3 C22 H22B 109.5
H22A C22 H22B 109.5
C3 C22 H22C 109.5
H22A C22 H22C 109.5
H22B C22 H22C 109.5
C3 C23 H23A 109.5
C3 C23 H23B 109.5
H23A C23 H23B 109.5
C3 C23 H23C 109.5
H23A C23 H23C 109.5
H23B C23 H23C 109.5
C10 O1 C8 108.71(12)
C10 O1 Sc1 128.02(10)
C8 O1 Sc1 123.24(9)
C15 O2 C16 108.63(13)
C15 O2 Sc1 129.92(10)
C16 O2 Sc1 121.41(10)
O1 Sc1 O2 178.46(4)
O1 Sc1 C1 90.69(5)
O2 Sc1 C1 90.50(5)
O1 Sc1 C2 87.42(5)
O2 Sc1 C2 91.26(5)
C1 Sc1 C2 109.82(6)
O1 Sc1 C6 89.71(5)
O2 Sc1 C6 90.65(5)
C1 Sc1 C6 115.70(6)
C2 Sc1 C6 134.43(6)

loop_
_geom_bond_atom_site_label_1
_geom_bond_atom_site_label_2
_geom_bond_distance
C1 C12 1.544(2)
C1 Sc1 2.2575(16)
C1 H1A 0.9900
C1 H1B 0.9900
C2 C4 1.543(2)
C2 Sc1 2.2678(16)
C2 H2A 0.9900
C2 H2B 0.9900
C3 C14 1.522(2)
C3 C22 1.524(3)
C3 C23 1.536(3)
C3 C6 1.544(2)
C4 C5 1.532(2)
C4 C18 1.535(2)
C4 C13 1.537(2)
C5 H5A 0.9800
C5 H5B 0.9800
C5 H5C 0.9800
C6 Sc1 2.2700(17)
C6 H6A 0.9900
C6 H6B 0.9900
C7 C8 1.509(2)
C7 C11 1.519(3)
C7 H7A 0.9900
C7 H7B 0.9900
C8 O1 1.460(2)
C8 H8A 0.9900
C8 H8B 0.9900
C9 C12 1.530(2)
C9 H9A 0.9800
C9 H9B 0.9800
C9 H9C 0.9800
C10 O1 1.4590(19)
C10 C11 1.516(2)
C10 H10A 0.9900
C10 H10B 0.9900
C11 H11A 0.9900
C11 H11B 0.9900
C12 C19 1.530(2)
C12 C17 1.535(2)
C13 H13A 0.9800
C13 H13B 0.9800
C13 H13C 0.9800
C14 H14A 0.9800
C14 H14B 0.9800
C14 H14C 0.9800
C15 O2 1.459(2)
C15 C21 1.514(3)
C15 H15A 0.9900
C15 H15B 0.9900
C16 O2 1.460(2)
C16 C20 1.501(3)
C16 H16A 0.9900
C16 H16B 0.9900
C17 H17A 0.9800
C17 H17B 0.9800
C17 H17C 0.9800
C18 H18A 0.9800
C18 H18B 0.9800
C18 H18C 0.9800
C19 H19A 0.9800
C19 H19B 0.9800
C19 H19C 0.9800
C20 C21 1.504(3)
C20 H20A 0.9900
C20 H20B 0.9900
C21 H21A 0.9900
C21 H21B 0.9900
C22 H22A 0.9800
C22 H22B 0.9800
C22 H22C 0.9800
C23 H23A 0.9800
C23 H23B 0.9800
C23 H23C 0.9800
O1 Sc1 2.2426(11)
O2 Sc1 2.2429(11)
